data_4023353
loop_
_publ_author_name
'Lisa Mitchell'
'John A. Parkinson'
'Jonathan M. Percy'
'Kuldip Singh'

_publ_section_title
;
 Selected Substituent Effects on the Rate and Efficiency
 of Formation of an Eight-Membered Ring by RCM
;
_journal_name_full 'Journal of Organic Chemistry'
_journal_page_first 2389
_journal_page_last 2395
_journal_paper_doi 10.1021/jo702726b
_journal_volume 73
_journal_year 2008
_chemical_formula_moiety '(C30 H28 F4 O6)2(C6 H14)'
_chemical_formula_sum 'C42 H56 F4 O6'
_chemical_formula_weight 732.87
_chemical_name_systematic
; 
 ? 
;
_space_group_IT_number 15
_symmetry_cell_setting monoclinic
_symmetry_space_group_name_Hall '-C 2yc'
_symmetry_space_group_name_H-M 'C 1 2/c 1'
_atom_sites_solution_hydrogens geom
_atom_sites_solution_primary direct
_atom_sites_solution_secondary difmap
_audit_creation_method SHELXL-97
_cell_angle_alpha 90.00
_cell_angle_beta 91.047(6)
_cell_angle_gamma 90.00
_cell_formula_units_Z 4
_cell_length_a 13.455(5)
_cell_length_b 25.148(8)
_cell_length_c 8.796(3)
_cell_measurement_reflns_used 693
_cell_measurement_temperature 150(2)
_cell_measurement_theta_max 20.886
_cell_measurement_theta_min 2.861
_cell_volume 2975.7(17)
_computing_cell_refinement 'Bruker SMART'
_computing_data_collection 'Bruker SMART'
_computing_data_reduction 'Bruker SHELXTL'
_computing_molecular_graphics 'Bruker SHELXTL'
_computing_publication_material 'Bruker SHELXTL'
_computing_structure_refinement 'SHELXL-97 (Sheldrick, 1997)'
_computing_structure_solution 'SHELXS-97 (Sheldrick, 1990)'
_diffrn_ambient_temperature 150(2)
_diffrn_measured_fraction_theta_full 1.000
_diffrn_measured_fraction_theta_max 1.000
_diffrn_measurement_device_type 'CCD area detector'
_diffrn_measurement_method 'phi and omega scans'
_diffrn_radiation_monochromator graphite
_diffrn_radiation_source 'fine-focus sealed tube'
_diffrn_radiation_type MoK\a
_diffrn_radiation_wavelength 0.71073
_diffrn_reflns_av_R_equivalents 0.0803
_diffrn_reflns_av_sigmaI/netI 0.0581
_diffrn_reflns_limit_h_max 15
_diffrn_reflns_limit_h_min -15
_diffrn_reflns_limit_k_max 29
_diffrn_reflns_limit_k_min -29
_diffrn_reflns_limit_l_max 10
_diffrn_reflns_limit_l_min -10
_diffrn_reflns_number 10678
_diffrn_reflns_theta_full 25.00
_diffrn_reflns_theta_max 25.00
_diffrn_reflns_theta_min 1.62
_exptl_absorpt_coefficient_mu 0.124
_exptl_absorpt_correction_type none
_exptl_crystal_colour colourless
_exptl_crystal_density_diffrn 1.636
_exptl_crystal_density_method 'not measured'
_exptl_crystal_description block
_exptl_crystal_F_000 1568
_exptl_crystal_size_max 0.30
_exptl_crystal_size_mid 0.23
_exptl_crystal_size_min 0.18
_refine_diff_density_max 0.210
_refine_diff_density_min -0.202
_refine_diff_density_rms 0.047
_refine_ls_extinction_method none
_refine_ls_goodness_of_fit_ref 1.033
_refine_ls_hydrogen_treatment constr
_refine_ls_matrix_type full
_refine_ls_number_parameters 181
_refine_ls_number_reflns 2621
_refine_ls_number_restraints 0
_refine_ls_restrained_S_all 1.033
_refine_ls_R_factor_all 0.0774
_refine_ls_R_factor_gt 0.0538
_refine_ls_shift/su_max 0.000
_refine_ls_shift/su_mean 0.000
_refine_ls_structure_factor_coef Fsqd
_refine_ls_weighting_details 'calc w=1/[\s^2^(Fo^2^)+(0.0632P)^2^+0.0214P] where P=(Fo^2^+2Fc^2^)/3'
_refine_ls_weighting_scheme calc
_refine_ls_wR_factor_gt 0.1197
_refine_ls_wR_factor_ref 0.1305
_reflns_number_gt 1979
_reflns_number_total 2621
_reflns_threshold_expression >2sigma(I)
_cod_data_source_file jo702726b-File003_2.cif
_cod_data_source_block S6b
_cod_depositor_comments
;
The following automatic conversions were performed:
'_symmetry_cell_setting' value 'Monoclinic' changed to 'monoclinic'
according to '/home/saulius/struct/CIF-dictionaries/cif_core.dic'
dictionary named 'cif_core.dic' version 2.4.1 from 2010-06-29.

Automatic conversion script
Id: cif_fix_enum 1527 2010-12-29 10:47:43Z saulius 

The following automatic conversions were performed:

'_refine_ls_hydrogen_treatment' value 'constrained' was replaced with
the value 'constr' as specified in the replacement file
'src/cod-tools/trunk/data/replacement-values/replacement_values.lst'.

Automatic conversion script
Id: cif_fix_values 5376 2017-05-30 11:51:03Z andrius 
;
_cod_original_sg_symbol_H-M 'C 2/c'
_cod_database_code 4023353

loop_
_symmetry_equiv_pos_as_xyz
'x, y, z'
'-x, y, -z+1/2'
'x+1/2, y+1/2, z'
'-x+1/2, y+1/2, -z+1/2'
'-x, -y, -z'
'x, -y, z-1/2'
'-x+1/2, -y+1/2, -z'
'x+1/2, -y+1/2, z-1/2'

loop_
_atom_site_label
_atom_site_type_symbol
_atom_site_fract_x
_atom_site_fract_y
_atom_site_fract_z
_atom_site_U_iso_or_equiv
_atom_site_adp_type
_atom_site_occupancy
_atom_site_symmetry_multiplicity
_atom_site_calc_flag
_atom_site_refinement_flags
_atom_site_disorder_assembly
_atom_site_disorder_group
F1 F 0.67948(11) 0.09097(5) -0.13908(14) 0.0541(4) Uani 1 1 d . . .
F2 F 0.82682(10) 0.12600(6) -0.11659(14) 0.0608(5) Uani 1 1 d . . .
O1 O 0.72828(10) 0.12884(6) 0.14784(15) 0.0364(4) Uani 1 1 d . . .
O2 O 0.86722(11) 0.17695(6) 0.18966(16) 0.0433(4) Uani 1 1 d . . .
O3 O 0.24834(12) 0.21632(7) -0.23646(17) 0.0515(5) Uani 1 1 d . . .
C1 C 0.69831(15) 0.16422(9) 0.0260(2) 0.0350(5) Uani 1 1 d . . .
H1 H 0.7336 0.1990 0.0383 0.042 Uiso 1 1 calc R . .
C2 C 0.72820(16) 0.13861(10) -0.1219(2) 0.0404(6) Uani 1 1 d . . .
C3 C 0.58838(16) 0.17322(9) 0.0308(2) 0.0347(5) Uani 1 1 d . . .
H3 H 0.5464 0.1436 0.0488 0.042 Uiso 1 1 calc R . .
C4 C 0.54726(16) 0.22008(9) 0.0114(2) 0.0372(5) Uani 1 1 d . . .
H4 H 0.5919 0.2489 -0.0022 0.045 Uiso 1 1 calc R . .
C5 C 0.43901(15) 0.23398(9) 0.0078(2) 0.0406(6) Uani 1 1 d . . .
H5A H 0.4237 0.2520 -0.0900 0.049 Uiso 1 1 calc R . .
H5B H 0.4269 0.2600 0.0899 0.049 Uiso 1 1 calc R . .
C6 C 0.36653(16) 0.18812(9) 0.0256(2) 0.0391(6) Uani 1 1 d . . .
H6A H 0.3886 0.1661 0.1132 0.047 Uiso 1 1 calc R . .
H6B H 0.3004 0.2028 0.0494 0.047 Uiso 1 1 calc R . .
C7 C 0.35601(16) 0.15253(10) -0.1134(2) 0.0393(6) Uani 1 1 d . . .
H7A H 0.4229 0.1463 -0.1548 0.047 Uiso 1 1 calc R . .
H7B H 0.3295 0.1177 -0.0809 0.047 Uiso 1 1 calc R . .
C8 C 0.29035(16) 0.17389(10) -0.2376(2) 0.0376(5) Uani 1 1 d . . .
C9 C 0.81531(15) 0.13972(9) 0.2212(2) 0.0346(5) Uani 1 1 d . . .
C10 C 0.83886(15) 0.10068(9) 0.3427(2) 0.0324(5) Uani 1 1 d . . .
C11 C 0.77982(17) 0.05677(9) 0.3714(2) 0.0393(6) Uani 1 1 d . . .
H11 H 0.7219 0.0505 0.3106 0.047 Uiso 1 1 calc R . .
C12 C 0.80467(18) 0.02219(9) 0.4877(3) 0.0459(6) Uani 1 1 d . . .
H12 H 0.7638 -0.0078 0.5070 0.055 Uiso 1 1 calc R . .
C13 C 0.88888(18) 0.03112(10) 0.5760(3) 0.0490(6) Uani 1 1 d . . .
H13 H 0.9060 0.0074 0.6564 0.059 Uiso 1 1 calc R . .
C14 C 0.94748(18) 0.07425(10) 0.5474(3) 0.0515(7) Uani 1 1 d . . .
H14 H 1.0056 0.0802 0.6081 0.062 Uiso 1 1 calc R . .
C15 C 0.92342(16) 0.10908(10) 0.4322(2) 0.0415(6) Uani 1 1 d . . .
H15 H 0.9647 0.1389 0.4137 0.050 Uiso 1 1 calc R . .

loop_
_atom_site_aniso_label
_atom_site_aniso_U_11
_atom_site_aniso_U_22
_atom_site_aniso_U_33
_atom_site_aniso_U_23
_atom_site_aniso_U_13
_atom_site_aniso_U_12
F1 0.0794(11) 0.0398(8) 0.0428(8) 0.0005(6) -0.0063(7) 0.0068(7)
F2 0.0433(8) 0.0940(12) 0.0450(8) 0.0005(7) -0.0001(6) 0.0334(8)
O1 0.0324(8) 0.0439(9) 0.0326(8) 0.0045(7) -0.0054(6) -0.0014(7)
O2 0.0348(9) 0.0476(10) 0.0474(9) 0.0079(8) -0.0042(7) -0.0074(8)
O3 0.0470(10) 0.0626(12) 0.0448(10) -0.0070(8) -0.0020(8) 0.0125(9)
C1 0.0335(12) 0.0387(13) 0.0326(11) 0.0045(10) -0.0015(9) 0.0001(10)
C2 0.0370(13) 0.0441(14) 0.0399(13) 0.0015(11) -0.0030(10) 0.0082(11)
C3 0.0316(12) 0.0402(14) 0.0321(11) 0.0012(10) 0.0004(9) -0.0034(10)
C4 0.0353(12) 0.0393(14) 0.0370(12) -0.0017(10) 0.0010(9) -0.0020(10)
C5 0.0391(13) 0.0421(14) 0.0408(12) -0.0044(11) 0.0035(10) 0.0055(11)
C6 0.0332(12) 0.0525(15) 0.0316(11) 0.0005(10) 0.0053(9) 0.0033(11)
C7 0.0331(12) 0.0505(15) 0.0344(12) 0.0015(10) 0.0012(9) -0.0032(11)
C8 0.0278(12) 0.0466(15) 0.0387(12) -0.0008(11) 0.0068(9) -0.0054(11)
C9 0.0284(12) 0.0415(14) 0.0339(12) -0.0045(10) 0.0021(9) 0.0017(10)
C10 0.0324(12) 0.0377(13) 0.0271(10) -0.0035(9) 0.0022(9) 0.0036(10)
C11 0.0397(13) 0.0437(14) 0.0343(12) -0.0055(10) -0.0032(10) -0.0033(11)
C12 0.0518(15) 0.0403(14) 0.0456(14) 0.0034(11) 0.0016(12) -0.0098(12)
C13 0.0500(15) 0.0555(17) 0.0413(13) 0.0133(12) -0.0038(11) 0.0006(13)
C14 0.0419(14) 0.0669(18) 0.0450(14) 0.0128(13) -0.0130(11) -0.0069(13)
C15 0.0357(13) 0.0486(15) 0.0403(13) 0.0045(11) -0.0013(10) -0.0061(11)

loop_
_atom_type_symbol
_atom_type_description
_atom_type_scat_dispersion_real
_atom_type_scat_dispersion_imag
_atom_type_scat_source
C C 0.0033 0.0016 'International Tables Vol C Tables 4.2.6.8 and 6.1.1.4'
H H 0.0000 0.0000 'International Tables Vol C Tables 4.2.6.8 and 6.1.1.4'
O O 0.0106 0.0060 'International Tables Vol C Tables 4.2.6.8 and 6.1.1.4'
F F 0.0171 0.0103 'International Tables Vol C Tables 4.2.6.8 and 6.1.1.4'

loop_
_geom_angle_atom_site_label_1
_geom_angle_atom_site_label_2
_geom_angle_atom_site_label_3
_geom_angle
_geom_angle_site_symmetry_1
_geom_angle_site_symmetry_3
_geom_angle_publ_flag
C9 O1 C1 117.14(16) . . ?
O1 C1 C3 109.55(16) . . ?
O1 C1 C2 107.51(17) . . ?
C3 C1 C2 111.52(17) . . ?
O1 C1 H1 109.4 . . ?
C3 C1 H1 109.4 . . ?
C2 C1 H1 109.4 . . ?
F2 C2 F1 105.26(18) . . ?
F2 C2 C1 110.06(18) . . ?
F1 C2 C1 109.39(18) . . ?
F2 C2 C8 107.78(17) . 2_654 ?
F1 C2 C8 110.19(18) . 2_654 ?
C1 C2 C8 113.80(19) . 2_654 ?
C4 C3 C1 123.1(2) . . ?
C4 C3 H3 118.4 . . ?
C1 C3 H3 118.4 . . ?
C3 C4 C5 128.3(2) . . ?
C3 C4 H4 115.8 . . ?
C5 C4 H4 115.8 . . ?
C4 C5 C6 116.50(19) . . ?
C4 C5 H5A 108.2 . . ?
C6 C5 H5A 108.2 . . ?
C4 C5 H5B 108.2 . . ?
C6 C5 H5B 108.2 . . ?
H5A C5 H5B 107.3 . . ?
C7 C6 C5 114.50(17) . . ?
C7 C6 H6A 108.6 . . ?
C5 C6 H6A 108.6 . . ?
C7 C6 H6B 108.6 . . ?
C5 C6 H6B 108.6 . . ?
H6A C6 H6B 107.6 . . ?
C8 C7 C6 115.0(2) . . ?
C8 C7 H7A 108.5 . . ?
C6 C7 H7A 108.5 . . ?
C8 C7 H7B 108.5 . . ?
C6 C7 H7B 108.5 . . ?
H7A C7 H7B 107.5 . . ?
O3 C8 C7 125.6(2) . . ?
O3 C8 C2 116.6(2) . 2_654 ?
C7 C8 C2 117.8(2) . 2_654 ?
O2 C9 O1 123.2(2) . . ?
O2 C9 C10 124.4(2) . . ?
O1 C9 C10 112.42(18) . . ?
C11 C10 C15 119.0(2) . . ?
C11 C10 C9 122.93(19) . . ?
C15 C10 C9 118.1(2) . . ?
C12 C11 C10 120.4(2) . . ?
C12 C11 H11 119.8 . . ?
C10 C11 H11 119.8 . . ?
C11 C12 C13 120.0(2) . . ?
C11 C12 H12 120.0 . . ?
C13 C12 H12 120.0 . . ?
C14 C13 C12 119.7(2) . . ?
C14 C13 H13 120.1 . . ?
C12 C13 H13 120.1 . . ?
C13 C14 C15 120.8(2) . . ?
C13 C14 H14 119.6 . . ?
C15 C14 H14 119.6 . . ?
C14 C15 C10 120.1(2) . . ?
C14 C15 H15 120.0 . . ?
C10 C15 H15 120.0 . . ?

loop_
_geom_bond_atom_site_label_1
_geom_bond_atom_site_label_2
_geom_bond_distance
_geom_bond_site_symmetry_2
_geom_bond_publ_flag
F1 C2 1.373(3) . ?
F2 C2 1.364(2) . ?
O1 C9 1.355(2) . ?
O1 C1 1.445(2) . ?
O2 C9 1.203(2) . ?
O3 C8 1.208(3) . ?
C1 C3 1.498(3) . ?
C1 C2 1.513(3) . ?
C1 H1 1.0000 . ?
C2 C8 1.537(3) 2_654 ?
C3 C4 1.312(3) . ?
C3 H3 0.9500 . ?
C4 C5 1.498(3) . ?
C4 H4 0.9500 . ?
C5 C6 1.520(3) . ?
C5 H5A 0.9900 . ?
C5 H5B 0.9900 . ?
C6 C7 1.519(3) . ?
C6 H6A 0.9900 . ?
C6 H6B 0.9900 . ?
C7 C8 1.493(3) . ?
C7 H7A 0.9900 . ?
C7 H7B 0.9900 . ?
C8 C2 1.537(3) 2_654 ?
C9 C10 1.481(3) . ?
C10 C11 1.386(3) . ?
C10 C15 1.388(3) . ?
C11 C12 1.379(3) . ?
C11 H11 0.9500 . ?
C12 C13 1.381(3) . ?
C12 H12 0.9500 . ?
C13 C14 1.367(3) . ?
C13 H13 0.9500 . ?
C14 C15 1.374(3) . ?
C14 H14 0.9500 . ?
C15 H15 0.9500 . ?

loop_
_geom_torsion_atom_site_label_1
_geom_torsion_atom_site_label_2
_geom_torsion_atom_site_label_3
_geom_torsion_atom_site_label_4
_geom_torsion
_geom_torsion_site_symmetry_1
_geom_torsion_site_symmetry_2
_geom_torsion_site_symmetry_3
_geom_torsion_site_symmetry_4
_geom_torsion_publ_flag
C9 O1 C1 C3 -140.71(18) . . . . ?
C9 O1 C1 C2 97.9(2) . . . . ?
O1 C1 C2 F2 -53.7(2) . . . . ?
C3 C1 C2 F2 -173.82(18) . . . . ?
O1 C1 C2 F1 61.5(2) . . . . ?
C3 C1 C2 F1 -58.6(2) . . . . ?
O1 C1 C2 C8 -174.81(17) . . . 2_654 ?
C3 C1 C2 C8 65.1(3) . . . 2_654 ?
O1 C1 C3 C4 137.1(2) . . . . ?
C2 C1 C3 C4 -104.0(2) . . . . ?
C1 C3 C4 C5 177.54(19) . . . . ?
C3 C4 C5 C6 -1.4(3) . . . . ?
C4 C5 C6 C7 -73.6(2) . . . . ?
C5 C6 C7 C8 -79.5(2) . . . . ?
C6 C7 C8 O3 1.6(3) . . . . ?
C6 C7 C8 C2 -176.76(18) . . . 2_654 ?
C1 O1 C9 O2 0.2(3) . . . . ?
C1 O1 C9 C10 -179.51(16) . . . . ?
O2 C9 C10 C11 -176.8(2) . . . . ?
O1 C9 C10 C11 2.9(3) . . . . ?
O2 C9 C10 C15 3.9(3) . . . . ?
O1 C9 C10 C15 -176.44(18) . . . . ?
C15 C10 C11 C12 0.3(3) . . . . ?
C9 C10 C11 C12 -179.0(2) . . . . ?
C10 C11 C12 C13 -0.2(3) . . . . ?
C11 C12 C13 C14 -0.2(4) . . . . ?
C12 C13 C14 C15 0.3(4) . . . . ?
C13 C14 C15 C10 -0.2(4) . . . . ?
C11 C10 C15 C14 -0.2(3) . . . . ?
C9 C10 C15 C14 179.2(2) . . . . ?
